data_7046245
loop_
_publ_author_name
'Wei, Baosheng'
'Zhang, Wen-Xiong'
'Xi, Zhenfeng'

_publ_section_title
;
 Well-defined styryl and biphenyl calcium complexes from dilithio
 compounds and calcium iodide: synthesis, structure and reactivity toward
 nitrous oxide.
;
_journal_issue 36
_journal_name_full 'Dalton transactions (Cambridge, England : 2003)'
_journal_page_first 12540
_journal_page_last 12545
_journal_paper_doi 10.1039/c8dt01046c
_journal_volume 47
_journal_year 2018
_chemical_formula_moiety 'C48 H80 Ca3 I2 O6 Si2'
_chemical_formula_sum 'C48 H80 Ca3 I2 O6 Si2'
_chemical_formula_weight 1183.34
_chemical_properties_physical Air-sensitive,Moisture-sensitive
_space_group_crystal_system orthorhombic
_space_group_IT_number 19
_space_group_name_Hall 'P 2ac 2ab'
_space_group_name_H-M_alt 'P 21 21 21'
_symmetry_space_group_name_Hall 'P 2ac 2ab'
_symmetry_space_group_name_H-M 'P 21 21 21'
_atom_sites_solution_hydrogens geom
_atom_sites_solution_primary iterative
_audit_creation_date 2018-02-09
_audit_creation_method
;
Olex2 1.2
(compiled 2017.03.28 svn.r3405 for OlexSys, GUI svn.r5337)
;
_audit_update_record
;
2018-04-07 deposited with the CCDC.
2018-05-03 downloaded from the CCDC.
;
_cell_angle_alpha 90
_cell_angle_beta 90
_cell_angle_gamma 90
_cell_formula_units_Z 4
_cell_length_a 12.3201(2)
_cell_length_b 17.4852(4)
_cell_length_c 34.1897(6)
_cell_measurement_reflns_used 42365
_cell_measurement_temperature 180.0(3)
_cell_measurement_theta_max 30.6620
_cell_measurement_theta_min 3.6910
_cell_volume 7365.1(2)
_computing_cell_refinement 'CrysAlisPro 1.171.39.28b (Rigaku OD, 2015)'
_computing_data_collection 'CrysAlisPro 1.171.39.28b (Rigaku OD, 2015)'
_computing_data_reduction 'CrysAlisPro 1.171.39.28b (Rigaku OD, 2015)'
_computing_molecular_graphics 'Olex2 (Dolomanov et al., 2009)'
_computing_publication_material 'Olex2 (Dolomanov et al., 2009)'
_computing_structure_refinement 'ShelXL (Sheldrick, 2015)'
_computing_structure_solution
;
Superflip (Palatinus & Chapuis, 2007;Palatinus & van der Lee, 2008;
Palatinus et al., 2012)
;
_diffrn_ambient_environment N~2~
_diffrn_ambient_temperature 180.0(3)
_diffrn_detector 'CCD plate'
_diffrn_measured_fraction_theta_full 0.994
_diffrn_measured_fraction_theta_max 0.995
_diffrn_measurement_details
;
List of Runs (angles in degrees, time in seconds):

  # Type    Start    End  Width  t~exp~   \w     \q     \k     \f   Frames
#--------------------------------------------------------------------------
  1  \w    -32.00  21.10   0.15    0.46    --   -1.70 -82.00  30.00  354
  2  \w    -33.00  21.00   0.15    0.46    --   -1.70 -82.00 150.00  360
  3  \w    -33.00   0.00   0.15    0.46    --   -1.70 -82.00  60.00  220
  4  \w    -32.00  -5.00   0.15    0.46    --   -1.70 -77.00-120.00  180
  5  \w    -33.00  26.10   0.15    0.46    --   -1.70 -82.00-150.00  394
  6  \w    -52.00 -13.00   0.15    0.46    --   -1.70 -38.00 -90.00  260
  7  \w    -33.00  26.10   0.15    0.46    --   -1.70 -82.00  90.00  394
  8  \w    -32.00  -5.90   0.15    0.46    --    2.00 -82.00-120.00  174
  9  \w    -33.00  33.00   0.15    0.46    --    2.00 -82.00   0.00  440
 10  \w    -33.00  -3.00   0.15    0.46    --    2.00 -82.00 -90.00  200
 11  \w    -16.00   9.05   0.15    0.46    --    2.00 -77.00-180.00  167
 12  \w      8.00  33.05   0.15    0.46    --    2.00 -82.00 -60.00  167
 13  \w     24.00  49.05   0.15    0.46    --    2.00  38.00 150.00  167
 14  \w     25.00  86.05   0.15    0.46    --    2.00  38.00-180.00  407
;
_diffrn_measurement_device 'four-circle diffractometer'
_diffrn_measurement_device_type 'XtaLAB AFC12 (RINC): Kappa single'
_diffrn_measurement_method '\w scans'
_diffrn_orient_matrix_type 'CrysAlisPro convention (1999,Acta A55,543-557)'
_diffrn_orient_matrix_UB_11 0.0308810000
_diffrn_orient_matrix_UB_12 -0.0018059000
_diffrn_orient_matrix_UB_13 0.0174875000
_diffrn_orient_matrix_UB_21 0.0472666000
_diffrn_orient_matrix_UB_22 -0.0082101000
_diffrn_orient_matrix_UB_23 -0.0110632000
_diffrn_orient_matrix_UB_31 0.0112214000
_diffrn_orient_matrix_UB_32 0.0396930000
_diffrn_orient_matrix_UB_33 -0.0014862000
_diffrn_radiation_monochromator graphite
_diffrn_radiation_probe x-ray
_diffrn_radiation_type MoK\a
_diffrn_radiation_wavelength 0.71073
_diffrn_reflns_av_R_equivalents 0.0362
_diffrn_reflns_av_unetI/netI 0.0170
_diffrn_reflns_Laue_measured_fraction_full 0.994
_diffrn_reflns_Laue_measured_fraction_max 0.995
_diffrn_reflns_limit_h_max 15
_diffrn_reflns_limit_h_min -15
_diffrn_reflns_limit_k_max 21
_diffrn_reflns_limit_k_min -21
_diffrn_reflns_limit_l_max 42
_diffrn_reflns_limit_l_min -42
_diffrn_reflns_number 141676
_diffrn_reflns_point_group_measured_fraction_full 0.996
_diffrn_reflns_point_group_measured_fraction_max 0.996
_diffrn_reflns_theta_full 25.242
_diffrn_reflns_theta_max 26.021
_diffrn_reflns_theta_min 3.507
_diffrn_source 'fine-focus sealed X-ray tube'
_diffrn_source_type 'Enhance (Mo) X-ray Source'
_exptl_absorpt_coefficient_mu 1.127
_exptl_absorpt_correction_T_max 1.00000
_exptl_absorpt_correction_T_min 0.90775
_exptl_absorpt_correction_type multi-scan
_exptl_absorpt_process_details
;
CrysAlisPro 1.171.39.28b (Rigaku Oxford Diffraction, 2015)
Empirical absorption correction using spherical harmonics,
 implemented in SCALE3 ABSPACK scaling algorithm.
;
_exptl_crystal_colour 'clear orangish orange'
_exptl_crystal_colour_lustre clear
_exptl_crystal_colour_modifier orangish
_exptl_crystal_colour_primary orange
_exptl_crystal_density_diffrn 1.067
_exptl_crystal_description block
_exptl_crystal_F_000 2440
_exptl_crystal_size_max 0.1
_exptl_crystal_size_mid 0.1
_exptl_crystal_size_min 0.1
_platon_squeeze_details
;
;
_refine_diff_density_max 1.333
_refine_diff_density_min -0.778
_refine_diff_density_rms 0.122
_refine_ls_abs_structure_details
;
 Flack x determined using 6064 quotients [(I+)-(I-)]/[(I+)+(I-)]
 (Parsons, Flack and Wagner, Acta Cryst. B69 (2013) 249-259).
;
_refine_ls_abs_structure_Flack 0.191(4)
_refine_ls_extinction_method none
_refine_ls_goodness_of_fit_ref 1.142
_refine_ls_hydrogen_treatment constr
_refine_ls_matrix_type full
_refine_ls_number_parameters 558
_refine_ls_number_reflns 14478
_refine_ls_number_restraints 160
_refine_ls_restrained_S_all 1.147
_refine_ls_R_factor_all 0.0538
_refine_ls_R_factor_gt 0.0511
_refine_ls_shift/su_max 0.001
_refine_ls_shift/su_mean 0.000
_refine_ls_structure_factor_coef Fsqd
_refine_ls_weighting_details 'w=1/[\s^2^(Fo^2^)+(0.0853P)^2^+11.9460P] where P=(Fo^2^+2Fc^2^)/3'
_refine_ls_weighting_scheme calc
_refine_ls_wR_factor_gt 0.1492
_refine_ls_wR_factor_ref 0.1520
_reflns_Friedel_coverage 0.822
_reflns_Friedel_fraction_full 0.998
_reflns_Friedel_fraction_max 0.998
_reflns_number_gt 13858
_reflns_number_total 14478
_reflns_threshold_expression 'I > 2\s(I)'
_cod_data_source_file c8dt01046c2.cif
_cod_data_source_block 2
_cod_depositor_comments 'Adding full bibliography for 7046245--7046247.cif.'
_cod_database_code 7046245
_shelxl_version_number 2014-3
_chemical_oxdiff_formula 'C1 H1 Ca1 I1 O1 Si1'
_shelx_space_group_comment
;
The symmetry employed for this shelxl refinement is uniquely defined
by the following loop, which should always be used as a source of
symmetry information in preference to the above space-group names.
They are only intended as comments.
;
_reflns_odcompleteness_completeness 99.63
_reflns_odcompleteness_iscentric 1
_reflns_odcompleteness_theta 27.42
_olex2_refinement_description
;
1. Fixed Uiso
 At 1.2 times of:
  All C(H) groups, All C(H,H) groups
 At 1.5 times of:
  All C(H,H,H) groups
2. Rigid bond restraints
 C29, C30, C31, C34, C35, C36, C38, C39, C42, C43, C44, C46, C47
 with sigma for 1-2 distances of 0.01 and sigma for 1-3 distances of 0.01
 C44, O5, O6, C48, C37, C38, C40, C39, C41, C42
 with sigma for 1-2 distances of 0.001 and sigma for 1-3 distances of 0.001
 C43, C44, C47, C48
 with sigma for 1-2 distances of 0.001 and sigma for 1-3 distances of 0.001
3. Uiso/Uaniso restraints and constraints
C29 \\sim C30 \\sim C31 \\sim C34 \\sim C35 \\sim C36 \\sim C38 \\sim C39 \\sim
C42 \\sim C43 \\sim C44 \\sim C46 \\sim C47 \\sim C48: within 1.7A with sigma
of 0.04 and sigma for terminal atoms of 0.08
Uanis(C34) \\sim Ueq, Uanis(C35) \\sim Ueq, Uanis(C36) \\sim Ueq, Uanis(C31)
\\sim Ueq, Uanis(C30) \\sim Ueq, Uanis(C29) \\sim Ueq, Uanis(C38) \\sim Ueq,
Uanis(C39) \\sim Ueq, Uanis(C42) \\sim Ueq, Uanis(C43) \\sim Ueq, Uanis(C44)
\\sim Ueq, Uanis(C46) \\sim Ueq, Uanis(C47) \\sim Ueq, Uanis(C48) \\sim Ueq:
with sigma of 0.001 and sigma for terminal atoms of 0.002
4.a Secondary CH2 refined with riding coordinates:
 C25(H25A,H25B), C26(H26A,H26B), C27(H27A,H27B), C28(H28A,H28B), C29(H29A,
 H29B), C30(H30A,H30B), C31(H31A,H31B), C32(H32A,H32B), C33(H33A,H33B),
 C34(H34A,H34B), C35(H35A,H35B), C36(H36A,H36B), C37(H37A,H37B), C38(H38A,H38B),
  C39(H39A,H39B), C40(H40A,H40B), C41(H41A,H41B), C42(H42A,H42B), C43(H43A,
 H43B), C44(H44A,H44B), C45(H45A,H45B), C46(H46A,H46B), C47(H47A,H47B),
 C48(H48A,H48B)
4.b Aromatic/amide H refined with riding coordinates:
 C5(H5), C6(H6), C7(H7), C8(H8), C17(H17), C18(H18), C19(H19), C20(H20)
4.c Idealised Me refined as rotating group:
 C9(H9A,H9B,H9C), C10(H10A,H10B,H10C), C11(H11A,H11B,H11C), C12(H12A,H12B,
 H12C), C21(H21A,H21B,H21C), C22(H22A,H22B,H22C), C23(H23A,H23B,H23C), C24(H24A,
 H24B,H24C)
;
_olex2_submission_special_instructions 'No special instructions were received'
_oxdiff_exptl_absorpt_empirical_details
;
Empirical correction (ABSPACK) includes:
- Absorption correction using spherical harmonics
- Frame scaling
;
_oxdiff_exptl_absorpt_empirical_full_max 1.200
_oxdiff_exptl_absorpt_empirical_full_min 0.890

loop_
_space_group_symop_operation_xyz
'x, y, z'
'-x+1/2, -y, z+1/2'
'-x, y+1/2, -z+1/2'
'x+1/2, -y+1/2, -z'

loop_
_atom_site_label
_atom_site_type_symbol
_atom_site_fract_x
_atom_site_fract_y
_atom_site_fract_z
_atom_site_U_iso_or_equiv
_atom_site_adp_type
_atom_site_occupancy
_atom_site_site_symmetry_order
_atom_site_calc_flag
_atom_site_refinement_flags_posn
_atom_site_refinement_flags_adp
I1 I 0.46017(4) 0.67128(3) 0.32618(2) 0.04335(14) Uani 1 1 d . .
I2 I 0.35382(7) 0.42485(4) 0.34660(2) 0.0729(2) Uani 1 1 d . .
Ca1 Ca 0.41252(10) 0.83721(8) 0.29217(4) 0.0318(3) Uani 1 1 d . .
Ca2 Ca 0.25529(10) 0.76330(8) 0.36718(4) 0.0295(3) Uani 1 1 d . .
Ca3 Ca 0.33446(11) 0.57689(8) 0.39226(4) 0.0338(3) Uani 1 1 d . .
Si1 Si 0.4705(2) 0.92462(13) 0.39593(6) 0.0447(5) Uani 1 1 d . .
Si2 Si 0.06740(18) 0.59414(13) 0.33272(7) 0.0454(5) Uani 1 1 d . .
O1 O 0.3925(4) 0.9408(3) 0.24726(17) 0.0449(12) Uani 1 1 d . .
O2 O 0.6039(4) 0.8598(4) 0.28808(19) 0.0513(14) Uani 1 1 d . .
O3 O 0.4231(5) 0.7662(4) 0.23235(17) 0.0514(14) Uani 1 1 d . .
O4 O 0.1103(4) 0.8333(4) 0.39753(17) 0.0487(13) Uani 1 1 d . .
O5 O 0.5104(7) 0.5591(5) 0.4216(2) 0.0774(18) Uani 1 1 d . U
O6 O 0.2763(6) 0.5003(4) 0.44668(18) 0.0552(14) Uani 1 1 d . U
C1 C 0.3693(6) 0.8930(4) 0.3592(2) 0.0370(15) Uani 1 1 d . .
C2 C 0.2844(6) 0.9370(4) 0.3483(2) 0.0371(15) Uani 1 1 d . .
C3 C 0.2043(5) 0.9119(4) 0.3174(2) 0.0359(15) Uani 1 1 d . .
C4 C 0.2077(5) 0.8356(4) 0.30336(19) 0.0344(14) Uani 1 1 d . .
C5 C 0.1319(6) 0.8171(5) 0.2743(2) 0.0415(16) Uani 1 1 d . .
H5 H 0.1307 0.7671 0.2650 0.050 Uiso 1 1 calc R .
C6 C 0.0579(6) 0.8690(6) 0.2584(3) 0.052(2) Uani 1 1 d . .
H6 H 0.0109 0.8545 0.2384 0.062 Uiso 1 1 calc R .
C7 C 0.0566(6) 0.9437(6) 0.2734(3) 0.059(3) Uani 1 1 d . .
H7 H 0.0071 0.9792 0.2639 0.070 Uiso 1 1 calc R .
C8 C 0.1288(6) 0.9644(5) 0.3023(3) 0.0459(18) Uani 1 1 d . .
H8 H 0.1277 1.0141 0.3120 0.055 Uiso 1 1 calc R .
C9 C 0.2608(10) 1.0173(5) 0.3652(3) 0.066(3) Uani 1 1 d . .
H9A H 0.1863 1.0202 0.3732 0.099 Uiso 1 1 calc GR .
H9B H 0.2747 1.0553 0.3455 0.099 Uiso 1 1 calc GR .
H9C H 0.3070 1.0264 0.3873 0.099 Uiso 1 1 calc GR .
C10 C 0.5447(13) 1.0145(7) 0.3811(3) 0.085(4) Uani 1 1 d . .
H10A H 0.6035 1.0015 0.3639 0.128 Uiso 1 1 calc GR .
H10B H 0.5730 1.0393 0.4040 0.128 Uiso 1 1 calc GR .
H10C H 0.4955 1.0483 0.3679 0.128 Uiso 1 1 calc GR .
C11 C 0.5776(8) 0.8484(7) 0.3998(3) 0.068(3) Uani 1 1 d . .
H11A H 0.5440 0.7989 0.3987 0.102 Uiso 1 1 calc GR .
H11B H 0.6155 0.8538 0.4242 0.102 Uiso 1 1 calc GR .
H11C H 0.6280 0.8536 0.3786 0.102 Uiso 1 1 calc GR .
C12 C 0.4157(10) 0.9414(7) 0.4471(3) 0.068(3) Uani 1 1 d . .
H12A H 0.3628 0.9817 0.4465 0.103 Uiso 1 1 calc GR .
H12B H 0.4742 0.9557 0.4642 0.103 Uiso 1 1 calc GR .
H12C H 0.3824 0.8954 0.4566 0.103 Uiso 1 1 calc GR .
C13 C 0.1501(6) 0.6336(4) 0.3736(2) 0.0367(15) Uani 1 1 d . .
C14 C 0.1129(6) 0.6431(4) 0.4103(2) 0.0402(16) Uani 1 1 d . .
C15 C 0.1819(6) 0.6774(4) 0.4422(2) 0.0384(15) Uani 1 1 d . .
C16 C 0.2923(6) 0.6970(4) 0.4331(2) 0.0326(14) Uani 1 1 d . .
C17 C 0.3512(7) 0.7301(4) 0.4640(2) 0.0407(16) Uani 1 1 d . .
H17 H 0.4235 0.7429 0.4596 0.049 Uiso 1 1 calc R .
C18 C 0.3075(9) 0.7446(6) 0.5006(3) 0.055(2) Uani 1 1 d . .
H18 H 0.3493 0.7682 0.5198 0.066 Uiso 1 1 calc R .
C19 C 0.2031(10) 0.7241(6) 0.5083(2) 0.060(3) Uani 1 1 d . .
H19 H 0.1740 0.7326 0.5330 0.072 Uiso 1 1 calc R .
C20 C 0.1401(7) 0.6907(5) 0.4796(3) 0.050(2) Uani 1 1 d . .
H20 H 0.0689 0.6769 0.4852 0.060 Uiso 1 1 calc R .
C21 C -0.0043(8) 0.6242(7) 0.4227(3) 0.066(3) Uani 1 1 d . .
H21A H -0.0409 0.6703 0.4303 0.100 Uiso 1 1 calc GR .
H21B H -0.0031 0.5892 0.4443 0.100 Uiso 1 1 calc GR .
H21C H -0.0420 0.6012 0.4011 0.100 Uiso 1 1 calc GR .
C22 C 0.1540(9) 0.5921(6) 0.2877(3) 0.061(2) Uani 1 1 d . .
H22A H 0.1899 0.6405 0.2847 0.092 Uiso 1 1 calc GR .
H22B H 0.1093 0.5825 0.2652 0.092 Uiso 1 1 calc GR .
H22C H 0.2073 0.5523 0.2901 0.092 Uiso 1 1 calc GR .
C23 C -0.0521(8) 0.6553(7) 0.3197(4) 0.072(3) Uani 1 1 d . .
H23A H -0.1060 0.6514 0.3399 0.108 Uiso 1 1 calc GR .
H23B H -0.0823 0.6382 0.2953 0.108 Uiso 1 1 calc GR .
H23C H -0.0292 0.7075 0.3172 0.108 Uiso 1 1 calc GR .
C24 C 0.0161(8) 0.4941(6) 0.3402(3) 0.063(3) Uani 1 1 d . .
H24A H 0.0746 0.4620 0.3489 0.095 Uiso 1 1 calc GR .
H24B H -0.0123 0.4747 0.3160 0.095 Uiso 1 1 calc GR .
H24C H -0.0403 0.4943 0.3596 0.095 Uiso 1 1 calc GR .
C25 C 0.3383(8) 0.9301(6) 0.2097(3) 0.054(2) Uani 1 1 d . .
H25A H 0.2725 0.9004 0.2131 0.064 Uiso 1 1 calc R .
H25B H 0.3856 0.9032 0.1917 0.064 Uiso 1 1 calc R .
C26 C 0.3117(8) 1.0087(6) 0.1942(3) 0.062(3) Uani 1 1 d . .
H26A H 0.2421 1.0090 0.1809 0.075 Uiso 1 1 calc R .
H26B H 0.3673 1.0266 0.1763 0.075 Uiso 1 1 calc R .
C27 C 0.3084(8) 1.0568(6) 0.2310(4) 0.063(3) Uani 1 1 d . .
H27A H 0.3229 1.1102 0.2253 0.076 Uiso 1 1 calc R .
H27B H 0.2386 1.0526 0.2440 0.076 Uiso 1 1 calc R .
C28 C 0.3973(9) 1.0225(5) 0.2555(3) 0.057(2) Uani 1 1 d . .
H28A H 0.4674 1.0434 0.2482 0.069 Uiso 1 1 calc R .
H28B H 0.3849 1.0323 0.2831 0.069 Uiso 1 1 calc R .
C29 C 0.6966(9) 0.8101(7) 0.2971(4) 0.070(3) Uani 1 1 d . U
H29A H 0.6812 0.7786 0.3198 0.083 Uiso 1 1 calc R .
H29B H 0.7130 0.7770 0.2751 0.083 Uiso 1 1 calc R .
C30 C 0.7851(11) 0.8606(8) 0.3048(4) 0.083(3) Uani 1 1 d . U
H30A H 0.8542 0.8360 0.2996 0.100 Uiso 1 1 calc R .
H30B H 0.7839 0.8784 0.3317 0.100 Uiso 1 1 calc R .
C31 C 0.7647(12) 0.9253(10) 0.2766(5) 0.095(4) Uani 1 1 d . U
H31A H 0.7949 0.9728 0.2864 0.115 Uiso 1 1 calc R .
H31B H 0.7967 0.9143 0.2512 0.115 Uiso 1 1 calc R .
C32 C 0.6467(8) 0.9302(6) 0.2736(3) 0.062(2) Uani 1 1 d . .
H32A H 0.6199 0.9727 0.2891 0.074 Uiso 1 1 calc R .
H32B H 0.6250 0.9379 0.2466 0.074 Uiso 1 1 calc R .
C33 C 0.5276(10) 0.7468(6) 0.2146(3) 0.065(3) Uani 1 1 d . .
H33A H 0.5699 0.7925 0.2095 0.078 Uiso 1 1 calc R .
H33B H 0.5691 0.7132 0.2315 0.078 Uiso 1 1 calc R .
C34 C 0.4994(13) 0.7083(9) 0.1782(5) 0.097(4) Uani 1 1 d . U
H34A H 0.5537 0.6705 0.1712 0.116 Uiso 1 1 calc R .
H34B H 0.4916 0.7446 0.1569 0.116 Uiso 1 1 calc R .
C35 C 0.3883(14) 0.6694(11) 0.1882(5) 0.106(4) Uani 1 1 d . U
H35A H 0.3420 0.6671 0.1653 0.128 Uiso 1 1 calc R .
H35B H 0.3993 0.6180 0.1981 0.128 Uiso 1 1 calc R .
C36 C 0.3420(11) 0.7167(7) 0.2174(4) 0.074(3) Uani 1 1 d . U
H36A H 0.3127 0.6855 0.2383 0.089 Uiso 1 1 calc R .
H36B H 0.2832 0.7466 0.2063 0.089 Uiso 1 1 calc R .
C37 C 0.1210(11) 0.8758(6) 0.4332(3) 0.070(2) Uani 1 1 d . U
H37A H 0.1663 0.9204 0.4290 0.083 Uiso 1 1 calc R .
H37B H 0.1542 0.8443 0.4532 0.083 Uiso 1 1 calc R .
C38 C 0.0104(13) 0.8994(10) 0.4454(5) 0.104(3) Uani 1 1 d . U
H38A H -0.0182 0.8652 0.4652 0.125 Uiso 1 1 calc R .
H38B H 0.0107 0.9511 0.4556 0.125 Uiso 1 1 calc R .
C39 C -0.0518(15) 0.8948(10) 0.4104(5) 0.104(3) Uani 1 1 d . U
H39A H -0.0587 0.9454 0.3990 0.125 Uiso 1 1 calc R .
H39B H -0.1240 0.8763 0.4164 0.125 Uiso 1 1 calc R .
C40 C 0.0014(7) 0.8418(8) 0.3813(4) 0.074(2) Uani 1 1 d . U
H40A H -0.0360 0.7931 0.3800 0.088 Uiso 1 1 calc R .
H40B H 0.0035 0.8644 0.3554 0.088 Uiso 1 1 calc R .
C41 C 0.5854(10) 0.6193(8) 0.4308(5) 0.093(4) Uani 1 1 d . U
H41A H 0.5683 0.6645 0.4155 0.111 Uiso 1 1 calc R .
H41B H 0.5797 0.6325 0.4583 0.111 Uiso 1 1 calc R .
C42 C 0.6908(12) 0.5948(9) 0.4223(5) 0.092(3) Uani 1 1 d . U
H42A H 0.7109 0.6083 0.3958 0.111 Uiso 1 1 calc R .
H42B H 0.7427 0.6175 0.4403 0.111 Uiso 1 1 calc R .
C43 C 0.6875(14) 0.5161(10) 0.4269(6) 0.106(3) Uani 1 1 d . U
H43A H 0.7177 0.5025 0.4522 0.127 Uiso 1 1 calc R .
H43B H 0.7315 0.4922 0.4068 0.127 Uiso 1 1 calc R .
C44 C 0.5680(12) 0.4855(9) 0.4240(5) 0.095(3) Uani 1 1 d . U
H44A H 0.5569 0.4545 0.4008 0.114 Uiso 1 1 calc R .
H44B H 0.5473 0.4566 0.4471 0.114 Uiso 1 1 calc R .
C45 C 0.3110(12) 0.5144(7) 0.4863(3) 0.073(3) Uani 1 1 d . .
H45A H 0.3172 0.5689 0.4911 0.088 Uiso 1 1 calc R .
H45B H 0.3809 0.4907 0.4912 0.088 Uiso 1 1 calc R .
C46 C 0.2281(17) 0.4809(12) 0.5114(6) 0.122(5) Uani 1 1 d . U
H46A H 0.2613 0.4538 0.5330 0.146 Uiso 1 1 calc R .
H46B H 0.1810 0.5204 0.5218 0.146 Uiso 1 1 calc R .
C47 C 0.1674(13) 0.4290(9) 0.4872(4) 0.091(3) Uani 1 1 d . U
H47A H 0.0904 0.4344 0.4925 0.109 Uiso 1 1 calc R .
H47B H 0.1883 0.3767 0.4929 0.109 Uiso 1 1 calc R .
C48 C 0.1899(11) 0.4467(8) 0.4454(4) 0.080(2) Uani 1 1 d . U
H48A H 0.2113 0.4009 0.4313 0.097 Uiso 1 1 calc R .
H48B H 0.1265 0.4686 0.4328 0.097 Uiso 1 1 calc R .

loop_
_atom_site_aniso_label
_atom_site_aniso_U_11
_atom_site_aniso_U_22
_atom_site_aniso_U_33
_atom_site_aniso_U_23
_atom_site_aniso_U_13
_atom_site_aniso_U_12
I1 0.0433(2) 0.0394(2) 0.0473(3) 0.0086(2) 0.0183(2) 0.0088(2)
I2 0.1071(6) 0.0469(3) 0.0647(4) -0.0160(3) 0.0149(4) 0.0096(3)
Ca1 0.0284(6) 0.0364(7) 0.0306(6) 0.0033(5) 0.0020(5) -0.0010(5)
Ca2 0.0291(6) 0.0330(6) 0.0263(6) 0.0003(5) 0.0016(5) 0.0002(5)
Ca3 0.0337(6) 0.0335(6) 0.0342(7) 0.0001(5) 0.0038(5) 0.0007(6)
Si1 0.0567(12) 0.0429(10) 0.0345(10) 0.0062(9) -0.0135(9) -0.0173(10)
Si2 0.0437(11) 0.0453(11) 0.0473(12) -0.0023(9) -0.0112(9) -0.0132(9)
O1 0.043(3) 0.045(3) 0.046(3) 0.013(2) 0.000(2) -0.001(2)
O2 0.027(2) 0.065(4) 0.061(4) 0.013(3) 0.006(2) -0.002(2)
O3 0.067(4) 0.051(3) 0.037(3) -0.008(2) 0.009(3) -0.004(3)
O4 0.041(3) 0.058(3) 0.047(3) -0.002(3) 0.007(2) 0.013(3)
O5 0.094(4) 0.068(3) 0.070(5) 0.016(4) -0.022(4) -0.015(3)
O6 0.076(4) 0.052(3) 0.037(3) 0.005(3) 0.006(3) 0.005(2)
C1 0.039(4) 0.038(3) 0.033(3) -0.002(3) -0.004(3) -0.005(3)
C2 0.045(4) 0.031(3) 0.035(4) -0.002(3) 0.005(3) 0.003(3)
C3 0.028(3) 0.040(4) 0.040(4) 0.006(3) 0.007(3) 0.005(3)
C4 0.032(3) 0.042(4) 0.029(3) 0.007(3) -0.003(2) -0.002(3)
C5 0.027(3) 0.054(4) 0.043(4) 0.006(3) 0.001(3) -0.004(3)
C6 0.030(4) 0.077(6) 0.050(5) 0.015(4) -0.013(3) -0.008(4)
C7 0.024(4) 0.074(6) 0.079(6) 0.036(5) -0.014(4) 0.001(3)
C8 0.038(4) 0.045(4) 0.054(5) 0.012(4) 0.007(3) 0.009(3)
C9 0.091(7) 0.039(4) 0.068(6) -0.014(4) -0.005(5) 0.020(5)
C10 0.118(10) 0.075(7) 0.062(6) 0.020(5) -0.027(7) -0.055(7)
C11 0.053(5) 0.080(7) 0.071(6) 0.014(5) -0.030(5) -0.014(5)
C12 0.097(8) 0.072(6) 0.036(4) -0.001(4) -0.008(5) -0.025(6)
C13 0.029(3) 0.039(3) 0.043(4) 0.003(3) -0.001(3) -0.006(3)
C14 0.030(3) 0.042(4) 0.049(4) -0.002(3) 0.009(3) -0.003(3)
C15 0.042(4) 0.036(3) 0.036(4) 0.000(3) 0.012(3) 0.001(3)
C16 0.035(3) 0.036(3) 0.027(3) 0.000(3) 0.003(3) 0.000(3)
C17 0.053(4) 0.042(4) 0.027(3) 0.002(3) -0.001(3) -0.006(3)
C18 0.075(6) 0.056(5) 0.033(4) -0.002(3) -0.004(4) 0.000(5)
C19 0.097(8) 0.060(5) 0.024(4) -0.006(3) 0.014(4) -0.002(5)
C20 0.052(5) 0.053(5) 0.045(4) 0.002(4) 0.020(4) -0.002(4)
C21 0.044(5) 0.087(7) 0.068(6) -0.016(5) 0.020(4) -0.023(5)
C22 0.079(6) 0.061(5) 0.044(5) -0.010(4) -0.005(4) -0.009(5)
C23 0.050(5) 0.077(7) 0.089(8) 0.004(6) -0.031(5) -0.012(5)
C24 0.064(6) 0.056(5) 0.069(6) -0.002(5) -0.009(5) -0.023(4)
C25 0.053(5) 0.065(5) 0.043(4) 0.008(4) -0.001(4) 0.000(4)
C26 0.047(5) 0.063(6) 0.077(7) 0.022(5) -0.018(4) -0.006(4)
C27 0.048(5) 0.049(5) 0.092(8) 0.026(5) 0.013(5) 0.010(4)
C28 0.069(6) 0.051(5) 0.052(5) 0.015(4) -0.001(4) -0.001(4)
C29 0.068(3) 0.070(3) 0.071(3) 0.0017(14) -0.0004(14) 0.0013(13)
C30 0.082(3) 0.084(3) 0.084(3) 0.0013(14) -0.0002(14) -0.0006(14)
C31 0.095(4) 0.096(4) 0.096(4) 0.0015(14) -0.0002(14) -0.0011(14)
C32 0.049(5) 0.063(5) 0.072(6) 0.022(5) -0.001(4) -0.009(4)
C33 0.079(7) 0.054(5) 0.062(6) -0.004(4) 0.023(5) -0.003(5)
C34 0.097(4) 0.097(4) 0.096(4) -0.0011(14) 0.0007(14) 0.0000(14)
C35 0.106(4) 0.106(4) 0.107(4) -0.0014(14) 0.0005(14) 0.0002(14)
C36 0.075(3) 0.074(3) 0.074(3) -0.0010(14) 0.0003(14) -0.0013(14)
C37 0.108(4) 0.052(5) 0.049(5) -0.008(4) 0.004(3) -0.006(5)
C38 0.103(3) 0.105(3) 0.105(3) -0.0008(14) 0.0020(13) 0.0012(14)
C39 0.104(3) 0.105(3) 0.104(3) -0.0023(14) 0.0017(13) 0.0025(14)
C40 0.036(4) 0.096(8) 0.090(5) 0.019(4) -0.003(4) 0.002(4)
C41 0.061(4) 0.094(3) 0.124(11) 0.007(8) -0.043(6) -0.009(4)
C42 0.089(3) 0.094(3) 0.094(3) -0.0013(14) 0.0003(14) -0.0018(14)
C43 0.103(3) 0.107(3) 0.107(3) -0.0004(14) -0.0010(14) -0.0011(14)
C44 0.097(3) 0.092(3) 0.096(3) 0.0008(14) -0.0011(14) 0.0058(13)
C45 0.106(9) 0.067(6) 0.046(5) 0.011(5) -0.002(5) 0.007(6)
C46 0.122(5) 0.122(5) 0.121(5) 0.0002(14) 0.0006(14) -0.0007(14)
C47 0.092(3) 0.092(3) 0.089(3) 0.0024(14) 0.0029(14) -0.0011(14)
C48 0.079(3) 0.079(3) 0.084(2) -0.0009(14) -0.0007(14) -0.0045(13)

loop_
_atom_type_symbol
_atom_type_description
_atom_type_scat_dispersion_real
_atom_type_scat_dispersion_imag
_atom_type_scat_source
C C 0.0033 0.0016 'International Tables Vol C Tables 4.2.6.8 and 6.1.1.4'
H H 0.0000 0.0000 'International Tables Vol C Tables 4.2.6.8 and 6.1.1.4'
Ca Ca 0.2262 0.3064 'International Tables Vol C Tables 4.2.6.8 and 6.1.1.4'
I I -0.4742 1.8119 'International Tables Vol C Tables 4.2.6.8 and 6.1.1.4'
O O 0.0106 0.0060 'International Tables Vol C Tables 4.2.6.8 and 6.1.1.4'
Si Si 0.0817 0.0704 'International Tables Vol C Tables 4.2.6.8 and 6.1.1.4'

loop_
_geom_angle_atom_site_label_1
_geom_angle_atom_site_label_2
_geom_angle_atom_site_label_3
_geom_angle
Ca1 I1 Ca2 64.53(3)
Ca1 I1 Ca3 129.77(4)
Ca3 I1 Ca2 65.28(4)
I1 Ca1 Ca2 59.48(3)
O1 Ca1 I1 161.16(16)
O1 Ca1 Ca2 134.54(15)
O1 Ca1 O2 86.5(2)
O1 Ca1 O3 81.4(2)
O1 Ca1 C1 105.5(2)
O1 Ca1 C2 85.2(2)
O1 Ca1 C3 76.52(19)
O1 Ca1 C4 90.2(2)
O2 Ca1 I1 89.41(15)
O2 Ca1 Ca2 130.93(16)
O2 Ca1 O3 89.0(2)
O2 Ca1 C1 101.3(2)
O2 Ca1 C2 117.0(2)
O2 Ca1 C3 141.8(2)
O2 Ca1 C4 169.7(2)
O3 Ca1 I1 80.17(16)
O3 Ca1 Ca2 117.98(16)
O3 Ca1 C1 167.9(2)
O3 Ca1 C2 149.9(2)
O3 Ca1 C3 121.1(2)
O3 Ca1 C4 100.2(2)
C1 Ca1 I1 93.38(17)
C1 Ca1 Ca2 50.19(17)
C1 Ca1 C2 26.2(2)
C1 Ca1 C3 52.9(2)
C1 Ca1 C4 70.3(2)
C2 Ca1 I1 112.90(14)
C2 Ca1 Ca2 57.02(14)
C3 Ca1 I1 116.67(14)
C3 Ca1 Ca2 58.13(14)
C3 Ca1 C2 28.9(2)
C4 Ca1 I1 96.76(17)
C4 Ca1 Ca2 48.09(15)
C4 Ca1 C2 52.9(2)
C4 Ca1 C3 28.1(2)
I1 Ca2 Ca1 55.99(3)
I1 Ca2 Ca3 55.89(3)
Ca1 Ca2 Ca3 111.85(5)
O4 Ca2 I1 178.21(17)
O4 Ca2 Ca1 123.08(16)
O4 Ca2 Ca3 125.07(16)
O4 Ca2 C1 90.2(2)
O4 Ca2 C2 71.3(2)
O4 Ca2 C3 70.54(19)
O4 Ca2 C4 87.0(2)
O4 Ca2 C13 92.1(2)
O4 Ca2 C14 73.7(2)
O4 Ca2 C15 70.9(2)
O4 Ca2 C16 89.0(2)
C1 Ca2 I1 88.18(17)
C1 Ca2 Ca1 46.83(16)
C1 Ca2 Ca3 131.68(17)
C1 Ca2 C2 25.5(2)
C1 Ca2 C3 49.9(2)
C1 Ca2 C14 156.3(2)
C1 Ca2 C15 130.2(2)
C2 Ca2 I1 107.32(14)
C2 Ca2 Ca1 54.57(14)
C2 Ca2 Ca3 157.12(15)
C2 Ca2 C3 27.75(19)
C3 Ca2 I1 108.83(12)
C3 Ca2 Ca1 53.66(12)
C3 Ca2 Ca3 161.45(14)
C4 Ca2 I1 93.05(16)
C4 Ca2 Ca1 47.19(15)
C4 Ca2 Ca3 136.27(18)
C4 Ca2 C1 67.6(2)
C4 Ca2 C2 51.5(2)
C4 Ca2 C3 26.1(2)
C4 Ca2 C13 112.4(2)
C4 Ca2 C14 127.0(2)
C4 Ca2 C15 150.0(2)
C13 Ca2 I1 89.54(17)
C13 Ca2 Ca1 131.40(17)
C13 Ca2 Ca3 46.63(16)
C13 Ca2 C1 177.7(2)
C13 Ca2 C2 156.2(2)
C13 Ca2 C3 131.0(2)
C13 Ca2 C14 25.4(2)
C13 Ca2 C15 50.9(2)
C14 Ca2 I1 107.64(14)
C14 Ca2 Ca1 156.75(15)
C14 Ca2 Ca3 54.06(14)
C14 Ca2 C2 145.0(2)
C14 Ca2 C3 134.19(19)
C15 Ca2 I1 109.70(14)
C15 Ca2 Ca1 162.61(15)
C15 Ca2 Ca3 55.25(14)
C15 Ca2 C2 132.35(19)
C15 Ca2 C3 141.45(18)
C15 Ca2 C14 28.1(2)
C16 Ca2 I1 90.96(16)
C16 Ca2 Ca1 135.79(16)
C16 Ca2 Ca3 47.05(16)
C16 Ca2 C1 112.2(2)
C16 Ca2 C2 126.7(2)
C16 Ca2 C3 151.0(2)
C16 Ca2 C4 176.0(2)
C16 Ca2 C13 68.0(2)
C16 Ca2 C14 51.7(2)
C16 Ca2 C15 27.3(2)
I1 Ca3 Ca2 58.84(3)
I2 Ca3 I1 92.84(4)
I2 Ca3 Ca2 134.16(5)
O5 Ca3 I1 85.7(2)
O5 Ca3 I2 91.7(2)
O5 Ca3 Ca2 118.15(19)
O5 Ca3 C13 162.3(3)
O5 Ca3 C14 140.8(3)
O5 Ca3 C15 113.0(3)
O5 Ca3 C16 93.5(3)
O6 Ca3 I1 168.37(18)
O6 Ca3 I2 86.25(16)
O6 Ca3 Ca2 128.66(16)
O6 Ca3 O5 82.7(3)
O6 Ca3 C13 98.3(2)
O6 Ca3 C14 77.7(2)
O6 Ca3 C15 73.0(2)
O6 Ca3 C16 88.6(2)
C13 Ca3 I1 93.09(16)
C13 Ca3 I2 106.00(17)
C13 Ca3 Ca2 48.13(16)
C13 Ca3 C14 26.2(2)
C13 Ca3 C15 51.5(2)
C13 Ca3 C16 68.9(2)
C14 Ca3 I1 112.53(16)
C14 Ca3 I2 120.07(15)
C14 Ca3 Ca2 56.23(15)
C14 Ca3 C15 28.5(2)
C15 Ca3 I1 113.06(14)
C15 Ca3 I2 144.63(15)
C15 Ca3 Ca2 55.76(14)
C16 Ca3 I1 93.40(16)
C16 Ca3 I2 172.14(17)
C16 Ca3 Ca2 47.03(16)
C16 Ca3 C14 52.8(2)
C16 Ca3 C15 27.5(2)
C1 Si1 C10 113.1(4)
C1 Si1 C11 108.0(4)
C1 Si1 C12 115.6(4)
C10 Si1 C12 106.9(5)
C11 Si1 C10 105.6(6)
C11 Si1 C12 107.1(5)
C13 Si2 C22 108.2(4)
C13 Si2 C23 113.4(4)
C13 Si2 C24 115.3(4)
C22 Si2 C24 106.6(5)
C23 Si2 C22 105.3(5)
C23 Si2 C24 107.4(5)
C25 O1 Ca1 121.0(5)
C28 O1 Ca1 127.9(5)
C28 O1 C25 108.4(6)
C29 O2 Ca1 131.0(6)
C32 O2 Ca1 121.7(5)
C32 O2 C29 107.3(7)
C33 O3 Ca1 121.5(6)
C36 O3 Ca1 125.9(6)
C36 O3 C33 109.2(7)
C37 O4 Ca2 124.3(6)
C37 O4 C40 110.8(9)
C40 O4 Ca2 124.9(6)
C41 O5 Ca3 125.1(7)
C41 O5 C44 108.6(10)
C44 O5 Ca3 124.7(8)
C45 O6 Ca3 122.9(6)
C48 O6 Ca3 124.6(7)
C48 O6 C45 111.4(9)
Ca1 C1 Ca2 83.0(2)
Si1 C1 Ca1 125.7(4)
Si1 C1 Ca2 122.3(3)
C2 C1 Ca1 97.6(5)
C2 C1 Ca2 96.0(5)
C2 C1 Si1 122.5(6)
Ca1 C2 Ca2 68.41(15)
C1 C2 Ca1 56.2(4)
C1 C2 Ca2 58.6(4)
C1 C2 C3 122.2(6)
C1 C2 C9 124.0(8)
C3 C2 Ca1 74.4(4)
C3 C2 Ca2 77.7(4)
C3 C2 C9 113.8(7)
C9 C2 Ca1 148.8(6)
C9 C2 Ca2 141.6(6)
Ca1 C3 Ca2 68.21(14)
C2 C3 Ca1 76.7(4)
C2 C3 Ca2 74.5(4)
C4 C3 Ca1 57.9(4)
C4 C3 Ca2 53.5(3)
C4 C3 C2 119.4(6)
C8 C3 Ca1 138.0(5)
C8 C3 Ca2 149.8(5)
C8 C3 C2 119.9(7)
C8 C3 C4 120.6(7)
Ca1 C4 Ca2 84.7(2)
C3 C4 Ca1 94.0(4)
C3 C4 Ca2 100.4(4)
C5 C4 Ca1 123.7(5)
C5 C4 Ca2 129.5(5)
C5 C4 C3 115.9(7)
C4 C5 H5 117.9
C6 C5 C4 124.2(8)
C6 C5 H5 117.9
C5 C6 H6 121.0
C5 C6 C7 117.9(8)
C7 C6 H6 121.0
C6 C7 H7 120.0
C8 C7 C6 120.0(7)
C8 C7 H7 120.0
C3 C8 H8 119.4
C7 C8 C3 121.3(8)
C7 C8 H8 119.4
C2 C9 H9A 109.5
C2 C9 H9B 109.5
C2 C9 H9C 109.5
H9A C9 H9B 109.5
H9A C9 H9C 109.5
H9B C9 H9C 109.5
Si1 C10 H10A 109.5
Si1 C10 H10B 109.5
Si1 C10 H10C 109.5
H10A C10 H10B 109.5
H10A C10 H10C 109.5
H10B C10 H10C 109.5
Si1 C11 H11A 109.5
Si1 C11 H11B 109.5
Si1 C11 H11C 109.5
H11A C11 H11B 109.5
H11A C11 H11C 109.5
H11B C11 H11C 109.5
Si1 C12 H12A 109.5
Si1 C12 H12B 109.5
Si1 C12 H12C 109.5
H12A C12 H12B 109.5
H12A C12 H12C 109.5
H12B C12 H12C 109.5
Ca3 C13 Ca2 85.2(2)
Si2 C13 Ca2 121.9(3)
Si2 C13 Ca3 121.9(4)
C14 C13 Ca2 98.0(5)
C14 C13 Ca3 96.7(5)
C14 C13 Si2 124.0(5)
Ca3 C14 Ca2 69.71(15)
C13 C14 Ca2 56.6(4)
C13 C14 Ca3 57.1(4)
C13 C14 C15 122.1(6)
C13 C14 C21 123.2(8)
C15 C14 Ca2 75.9(4)
C15 C14 Ca3 77.9(4)
C15 C14 C21 114.6(7)
C21 C14 Ca2 143.5(7)
C21 C14 Ca3 144.9(6)
Ca3 C15 Ca2 68.99(15)
C14 C15 Ca2 76.1(4)
C14 C15 Ca3 73.5(4)
C16 C15 Ca2 55.2(4)
C16 C15 Ca3 55.9(4)
C16 C15 C14 118.1(6)
C20 C15 Ca2 141.4(6)
C20 C15 Ca3 145.6(6)
C20 C15 C14 121.3(7)
C20 C15 C16 120.6(7)
Ca2 C16 Ca3 85.9(2)
C15 C16 Ca2 97.5(5)
C15 C16 Ca3 96.5(5)
C17 C16 Ca2 124.3(5)
C17 C16 Ca3 129.7(5)
C17 C16 C15 115.0(7)
C16 C17 H17 118.2
C18 C17 C16 123.6(8)
C18 C17 H17 118.2
C17 C18 H18 120.3
C19 C18 C17 119.5(9)
C19 C18 H18 120.3
C18 C19 H19 119.8
C18 C19 C20 120.4(8)
C20 C19 H19 119.8
C15 C20 H20 119.6
C19 C20 C15 120.9(8)
C19 C20 H20 119.6
C14 C21 H21A 109.5
C14 C21 H21B 109.5
C14 C21 H21C 109.5
H21A C21 H21B 109.5
H21A C21 H21C 109.5
H21B C21 H21C 109.5
Si2 C22 H22A 109.5
Si2 C22 H22B 109.5
Si2 C22 H22C 109.5
H22A C22 H22B 109.5
H22A C22 H22C 109.5
H22B C22 H22C 109.5
Si2 C23 H23A 109.5
Si2 C23 H23B 109.5
Si2 C23 H23C 109.5
H23A C23 H23B 109.5
H23A C23 H23C 109.5
H23B C23 H23C 109.5
Si2 C24 H24A 109.5
Si2 C24 H24B 109.5
Si2 C24 H24C 109.5
H24A C24 H24B 109.5
H24A C24 H24C 109.5
H24B C24 H24C 109.5
O1 C25 H25A 110.3
O1 C25 H25B 110.3
O1 C25 C26 107.1(8)
H25A C25 H25B 108.6
C26 C25 H25A 110.3
C26 C25 H25B 110.3
C25 C26 H26A 111.3
C25 C26 H26B 111.3
C25 C26 C27 102.5(8)
H26A C26 H26B 109.2
C27 C26 H26A 111.3
C27 C26 H26B 111.3
C26 C27 H27A 111.2
C26 C27 H27B 111.2
H27A C27 H27B 109.1
C28 C27 C26 102.8(8)
C28 C27 H27A 111.2
C28 C27 H27B 111.2
O1 C28 C27 104.7(8)
O1 C28 H28A 110.8
O1 C28 H28B 110.8
C27 C28 H28A 110.8
C27 C28 H28B 110.8
H28A C28 H28B 108.9
O2 C29 H29A 110.6
O2 C29 H29B 110.6
H29A C29 H29B 108.8
C30 C29 O2 105.5(10)
C30 C29 H29A 110.6
C30 C29 H29B 110.6
C29 C30 H30A 111.2
C29 C30 H30B 111.2
C29 C30 C31 102.6(12)
H30A C30 H30B 109.2
C31 C30 H30A 111.2
C31 C30 H30B 111.2
C30 C31 H31A 110.8
C30 C31 H31B 110.8
H31A C31 H31B 108.9
C32 C31 C30 104.7(12)
C32 C31 H31A 110.8
C32 C31 H31B 110.8
O2 C32 C31 107.0(10)
O2 C32 H32A 110.3
O2 C32 H32B 110.3
C31 C32 H32A 110.3
C31 C32 H32B 110.3
H32A C32 H32B 108.6
O3 C33 H33A 110.8
O3 C33 H33B 110.8
H33A C33 H33B 108.9
C34 C33 O3 104.5(10)
C34 C33 H33A 110.8
C34 C33 H33B 110.8
C33 C34 H34A 111.2
C33 C34 H34B 111.2
C33 C34 C35 102.9(12)
H34A C34 H34B 109.1
C35 C34 H34A 111.2
C35 C34 H34B 111.2
C34 C35 H35A 110.8
C34 C35 H35B 110.8
H35A C35 H35B 108.9
C36 C35 C34 104.6(14)
C36 C35 H35A 110.8
C36 C35 H35B 110.8
O3 C36 H36A 109.9
O3 C36 H36B 109.9
C35 C36 O3 109.1(11)
C35 C36 H36A 109.9
C35 C36 H36B 109.9
H36A C36 H36B 108.3
O4 C37 H37A 110.2
O4 C37 H37B 110.2
O4 C37 C38 107.4(11)
H37A C37 H37B 108.5
C38 C37 H37A 110.2
C38 C37 H37B 110.2
C37 C38 H38A 111.0
C37 C38 H38B 111.0
H38A C38 H38B 109.0
C39 C38 C37 104.0(14)
C39 C38 H38A 111.0
C39 C38 H38B 111.0
C38 C39 H39A 109.5
C38 C39 H39B 109.5
C38 C39 C40 110.8(14)
H39A C39 H39B 108.1
C40 C39 H39A 109.5
C40 C39 H39B 109.5
O4 C40 C39 102.2(11)
O4 C40 H40A 111.3
O4 C40 H40B 111.3
C39 C40 H40A 111.3
C39 C40 H40B 111.3
H40A C40 H40B 109.2
O5 C41 H41A 109.8
O5 C41 H41B 109.8
H41A C41 H41B 108.3
C42 C41 O5 109.2(13)
C42 C41 H41A 109.8
C42 C41 H41B 109.8
C41 C42 H42A 110.8
C41 C42 H42B 110.8
H42A C42 H42B 108.9
C43 C42 C41 104.7(14)
C43 C42 H42A 110.8
C43 C42 H42B 110.8
C42 C43 H43A 109.4
C42 C43 H43B 109.4
C42 C43 C44 111.1(15)
H43A C43 H43B 108.0
C44 C43 H43A 109.4
C44 C43 H43B 109.4
O5 C44 C43 99.0(12)
O5 C44 H44A 112.0
O5 C44 H44B 112.0
C43 C44 H44A 112.0
C43 C44 H44B 112.0
H44A C44 H44B 109.6
O6 C45 H45A 110.5
O6 C45 H45B 110.5
O6 C45 C46 106.0(13)
H45A C45 H45B 108.7
C46 C45 H45A 110.5
C46 C45 H45B 110.5
C45 C46 H46A 110.5
C45 C46 H46B 110.5
H46A C46 H46B 108.7
C47 C46 C45 106.3(15)
C47 C46 H46A 110.5
C47 C46 H46B 110.5
C46 C47 H47A 109.9
C46 C47 H47B 109.9
C46 C47 C48 108.9(14)
H47A C47 H47B 108.3
C48 C47 H47A 109.9
C48 C47 H47B 109.9
O6 C48 C47 104.3(11)
O6 C48 H48A 110.9
O6 C48 H48B 110.9
C47 C48 H48A 110.9
C47 C48 H48B 110.9
H48A C48 H48B 108.9

loop_
_geom_bond_atom_site_label_1
_geom_bond_atom_site_label_2
_geom_bond_distance
I1 Ca1 3.1803(14)
I1 Ca2 3.3053(14)
I1 Ca3 3.1981(14)
I2 Ca3 3.0922(15)
Ca1 Ca2 3.4640(18)
Ca1 O1 2.388(5)
Ca1 O2 2.395(5)
Ca1 O3 2.396(6)
Ca1 C1 2.546(7)
Ca1 C2 3.036(7)
Ca1 C3 3.005(7)
Ca1 C4 2.552(7)
Ca2 Ca3 3.509(2)
Ca2 O4 2.401(5)
Ca2 C1 2.681(7)
Ca2 C2 3.125(7)
Ca2 C3 3.168(7)
Ca2 C4 2.589(7)
Ca2 C13 2.622(7)
Ca2 C14 3.110(8)
Ca2 C15 3.107(7)
Ca2 C16 2.574(7)
Ca3 O5 2.409(8)
Ca3 O6 2.402(6)
Ca3 C13 2.559(7)
Ca3 C14 3.029(7)
Ca3 C15 3.088(7)
Ca3 C16 2.575(7)
Si1 C1 1.855(7)
Si1 C10 1.887(10)
Si1 C11 1.880(11)
Si1 C12 1.898(10)
Si2 C13 1.862(8)
Si2 C22 1.874(10)
Si2 C23 1.873(11)
Si2 C24 1.878(9)
O1 C25 1.458(10)
O1 C28 1.457(11)
O2 C29 1.467(13)
O2 C32 1.428(11)
O3 C33 1.464(12)
O3 C36 1.418(14)
O4 C37 1.433(11)
O4 C40 1.460(11)
O5 C41 1.435(15)
O5 C44 1.473(17)
O6 C45 1.442(12)
O6 C48 1.419(14)
C1 C2 1.351(11)
C2 C3 1.510(11)
C2 C9 1.546(11)
C3 C4 1.418(11)
C3 C8 1.405(10)
C4 C5 1.402(10)
C5 H5 0.9300
C5 C6 1.396(12)
C6 H6 0.9300
C6 C7 1.405(15)
C7 H7 0.9300
C7 C8 1.377(13)
C8 H8 0.9300
C9 H9A 0.9600
C9 H9B 0.9600
C9 H9C 0.9600
C10 H10A 0.9600
C10 H10B 0.9600
C10 H10C 0.9600
C11 H11A 0.9600
C11 H11B 0.9600
C11 H11C 0.9600
C12 H12A 0.9600
C12 H12B 0.9600
C12 H12C 0.9600
C13 C14 1.347(11)
C14 C15 1.508(11)
C14 C21 1.540(10)
C15 C16 1.437(10)
C15 C20 1.396(10)
C16 C17 1.406(10)
C17 H17 0.9300
C17 C18 1.388(12)
C18 H18 0.9300
C18 C19 1.360(16)
C19 H19 0.9300
C19 C20 1.381(14)
C20 H20 0.9300
C21 H21A 0.9600
C21 H21B 0.9600
C21 H21C 0.9600
C22 H22A 0.9600
C22 H22B 0.9600
C22 H22C 0.9600
C23 H23A 0.9600
C23 H23B 0.9600
C23 H23C 0.9600
C24 H24A 0.9600
C24 H24B 0.9600
C24 H24C 0.9600
C25 H25A 0.9700
C25 H25B 0.9700
C25 C26 1.510(13)
C26 H26A 0.9700
C26 H26B 0.9700
C26 C27 1.517(16)
C27 H27A 0.9700
C27 H27B 0.9700
C27 C28 1.504(14)
C28 H28A 0.9700
C28 H28B 0.9700
C29 H29A 0.9700
C29 H29B 0.9700
C29 C30 1.428(18)
C30 H30A 0.9700
C30 H30B 0.9700
C30 C31 1.51(2)
C31 H31A 0.9700
C31 H31B 0.9700
C31 C32 1.460(18)
C32 H32A 0.9700
C32 H32B 0.9700
C33 H33A 0.9700
C33 H33B 0.9700
C33 C34 1.456(19)
C34 H34A 0.9700
C34 H34B 0.9700
C34 C35 1.57(2)
C35 H35A 0.9700
C35 H35B 0.9700
C35 C36 1.41(2)
C36 H36A 0.9700
C36 H36B 0.9700
C37 H37A 0.9700
C37 H37B 0.9700
C37 C38 1.48(2)
C38 H38A 0.9700
C38 H38B 0.9700
C38 C39 1.42(2)
C39 H39A 0.9700
C39 H39B 0.9700
C39 C40 1.51(2)
C40 H40A 0.9700
C40 H40B 0.9700
C41 H41A 0.9700
C41 H41B 0.9700
C41 C42 1.40(2)
C42 H42A 0.9700
C42 H42B 0.9700
C42 C43 1.38(2)
C43 H43A 0.9700
C43 H43B 0.9700
C43 C44 1.57(2)
C44 H44A 0.9700
C44 H44B 0.9700
C45 H45A 0.9700
C45 H45B 0.9700
C45 C46 1.46(2)
C46 H46A 0.9700
C46 H46B 0.9700
C46 C47 1.44(2)
C47 H47A 0.9700
C47 H47B 0.9700
C47 C48 1.489(19)
C48 H48A 0.9700
C48 H48B 0.9700

loop_
_geom_torsion_atom_site_label_1
_geom_torsion_atom_site_label_2
_geom_torsion_atom_site_label_3
_geom_torsion_atom_site_label_4
_geom_torsion
Ca1 O1 C25 C26 164.3(6)
Ca1 O1 C28 C27 -139.5(6)
Ca1 O2 C29 C30 -156.8(8)
Ca1 O2 C32 C31 178.0(8)
Ca1 O3 C33 C34 -176.8(8)
Ca1 O3 C36 C35 -163.5(10)
Ca1 C1 C2 Ca2 83.7(3)
Ca1 C1 C2 C3 36.5(7)
Ca1 C1 C2 C9 -142.2(8)
Ca1 C2 C3 Ca2 70.72(12)
Ca1 C2 C3 C4 40.5(6)
Ca1 C2 C3 C8 -138.1(7)
Ca1 C3 C4 Ca2 85.4(3)
Ca1 C3 C4 C5 -130.8(7)
Ca1 C3 C8 C7 74.4(11)
Ca1 C4 C5 C6 -112.9(8)
Ca2 O4 C37 C38 -170.8(9)
Ca2 O4 C40 C39 -176.0(8)
Ca2 C1 C2 Ca1 -83.7(3)
Ca2 C1 C2 C3 -47.2(7)
Ca2 C1 C2 C9 134.1(8)
Ca2 C2 C3 Ca1 -70.72(12)
Ca2 C2 C3 C4 -30.2(6)
Ca2 C2 C3 C8 151.2(6)
Ca2 C3 C4 Ca1 -85.4(3)
Ca2 C3 C4 C5 143.9(7)
Ca2 C3 C8 C7 -69.4(14)
Ca2 C4 C5 C6 133.1(7)
Ca2 C13 C14 Ca3 -86.1(3)
Ca2 C13 C14 C15 -40.6(8)
Ca2 C13 C14 C21 136.0(8)
Ca2 C14 C15 Ca3 -71.82(12)
Ca2 C14 C15 C16 -37.0(6)
Ca2 C14 C15 C20 142.4(7)
Ca2 C15 C16 Ca3 -86.7(3)
Ca2 C15 C16 C17 133.6(7)
Ca2 C15 C20 C19 -70.2(13)
Ca2 C16 C17 C18 118.4(8)
Ca3 O5 C41 C42 -141.0(10)
Ca3 O5 C44 C43 155.2(9)
Ca3 O6 C45 C46 156.4(10)
Ca3 O6 C48 C47 -166.3(8)
Ca3 C13 C14 Ca2 86.1(3)
Ca3 C13 C14 C15 45.5(8)
Ca3 C13 C14 C21 -137.9(8)
Ca3 C14 C15 Ca2 71.82(12)
Ca3 C14 C15 C16 34.9(6)
Ca3 C14 C15 C20 -145.8(7)
Ca3 C15 C16 Ca2 86.7(3)
Ca3 C15 C16 C17 -139.7(7)
Ca3 C15 C20 C19 74.2(13)
Ca3 C16 C17 C18 -124.6(8)
Si1 C1 C2 Ca1 141.5(7)
Si1 C1 C2 Ca2 -134.8(7)
Si1 C1 C2 C3 178.1(5)
Si1 C1 C2 C9 -0.7(12)
Si2 C13 C14 Ca2 -137.6(7)
Si2 C13 C14 Ca3 136.3(7)
Si2 C13 C14 C15 -178.2(6)
Si2 C13 C14 C21 -1.6(12)
O1 C25 C26 C27 -23.7(10)
O2 C29 C30 C31 -35.4(13)
O3 C33 C34 C35 -30.2(14)
O4 C37 C38 C39 -20.7(16)
O5 C41 C42 C43 -28.1(19)
O6 C45 C46 C47 17.4(18)
C1 C2 C3 Ca1 -30.9(7)
C1 C2 C3 Ca2 39.8(6)
C1 C2 C3 C4 9.6(11)
C1 C2 C3 C8 -169.0(7)
C2 C3 C4 Ca1 -48.3(6)
C2 C3 C4 Ca2 37.1(7)
C2 C3 C4 C5 -179.0(6)
C2 C3 C8 C7 178.3(7)
C3 C4 C5 C6 1.8(11)
C4 C3 C8 C7 -0.3(12)
C4 C5 C6 C7 -2.5(12)
C5 C6 C7 C8 1.6(13)
C6 C7 C8 C3 -0.3(13)
C8 C3 C4 Ca1 130.4(6)
C8 C3 C4 Ca2 -144.3(6)
C8 C3 C4 C5 -0.4(10)
C9 C2 C3 Ca1 147.9(7)
C9 C2 C3 Ca2 -141.3(7)
C9 C2 C3 C4 -171.5(7)
C9 C2 C3 C8 9.8(10)
C10 Si1 C1 Ca1 70.2(7)
C10 Si1 C1 Ca2 176.3(6)
C10 Si1 C1 C2 -60.4(9)
C11 Si1 C1 Ca1 -46.2(6)
C11 Si1 C1 Ca2 59.8(6)
C11 Si1 C1 C2 -176.9(7)
C12 Si1 C1 Ca1 -166.1(5)
C12 Si1 C1 Ca2 -60.0(6)
C12 Si1 C1 C2 63.3(8)
C13 C14 C15 Ca2 34.1(7)
C13 C14 C15 Ca3 -37.8(7)
C13 C14 C15 C16 -2.9(11)
C13 C14 C15 C20 176.4(8)
C14 C15 C16 Ca2 45.3(7)
C14 C15 C16 Ca3 -41.4(7)
C14 C15 C16 C17 178.8(7)
C14 C15 C20 C19 -178.2(8)
C15 C16 C17 C18 -1.1(11)
C16 C15 C20 C19 1.1(13)
C16 C17 C18 C19 2.2(14)
C17 C18 C19 C20 -1.5(15)
C18 C19 C20 C15 0.0(15)
C20 C15 C16 Ca2 -134.0(7)
C20 C15 C16 Ca3 139.2(7)
C20 C15 C16 C17 -0.5(11)
C21 C14 C15 Ca2 -142.8(8)
C21 C14 C15 Ca3 145.4(8)
C21 C14 C15 C16 -179.8(8)
C21 C14 C15 C20 -0.4(12)
C22 Si2 C13 Ca2 51.8(5)
C22 Si2 C13 Ca3 -54.0(5)
C22 Si2 C13 C14 179.9(7)
C23 Si2 C13 Ca2 -64.6(6)
C23 Si2 C13 Ca3 -170.4(5)
C23 Si2 C13 C14 63.6(8)
C24 Si2 C13 Ca2 171.0(5)
C24 Si2 C13 Ca3 65.2(6)
C24 Si2 C13 C14 -60.8(8)
C25 O1 C28 C27 21.9(9)
C25 C26 C27 C28 36.4(9)
C26 C27 C28 O1 -36.3(9)
C28 O1 C25 C26 1.4(10)
C29 O2 C32 C31 -4.0(13)
C29 C30 C31 C32 32.9(15)
C30 C31 C32 O2 -17.7(15)
C32 O2 C29 C30 25.5(12)
C33 O3 C36 C35 -4.3(14)
C33 C34 C35 C36 28.2(16)
C34 C35 C36 O3 -14.7(16)
C36 O3 C33 C34 22.9(12)
C37 O4 C40 C39 0.9(12)
C37 C38 C39 C40 22.0(19)
C38 C39 C40 O4 -14.7(17)
C40 O4 C37 C38 12.3(13)
C41 O5 C44 C43 -11.3(15)
C41 C42 C43 C44 21(2)
C42 C43 C44 O5 -5.7(19)
C44 O5 C41 C42 25.4(16)
C45 O6 C48 C47 2.2(13)
C45 C46 C47 C48 -17(2)
C46 C47 C48 O6 9.0(17)
C48 O6 C45 C46 -12.3(15)

loop_
_platon_squeeze_void_nr
_platon_squeeze_void_average_x
_platon_squeeze_void_average_y
_platon_squeeze_void_average_z
_platon_squeeze_void_volume
_platon_squeeze_void_count_electrons
_platon_squeeze_void_content
1 -0.033 0.750 0.000 1063 77 ' '
2 -0.023 0.250 0.500 1063 77 ' '
3 0.225 0.245 0.107 12 2 ' '
4 0.275 0.755 0.607 12 2 ' '
5 0.725 0.255 0.893 12 2 ' '
6 0.775 0.745 0.393 12 2 ' '
